data_7106937
loop_
_publ_author_name
'Shishir Ghosh'
'Graeme Hogarth'
'Katherine B.Holt'
'Shariff E. Kabir'
'Ahibur Rahaman'
'David G. Unwin'

_publ_section_title
;
 Bio-inspired hydrogenase models: mixed-valence triion complexes as proton
 reduction catalysts
;
_journal_name_full Chem.Commun.
_journal_page_first 11222
_journal_paper_doi 10.1039/c1cc13249k
_journal_volume 47
_journal_year 2011
_chemical_formula_sum 'C28 H23 Fe3 O6 P S4'
_chemical_formula_weight 782.22
_chemical_name_systematic
;
?
;
_space_group_IT_number 2
_symmetry_cell_setting triclinic
_symmetry_space_group_name_Hall '-P 1'
_symmetry_space_group_name_H-M 'P -1'
_atom_sites_solution_hydrogens geom
_atom_sites_solution_primary direct
_atom_sites_solution_secondary difmap
_audit_creation_method SHELXL-97
_cell_angle_alpha 90.571(7)
_cell_angle_beta 90.498(14)
_cell_angle_gamma 109.469(8)
_cell_formula_units_Z 2
_cell_length_a 8.799(5)
_cell_length_b 11.268(6)
_cell_length_c 16.543(9)
_cell_measurement_temperature 150(2)
_cell_volume 1546.2(15)
_computing_cell_refinement 'Bruker SAINT'
_computing_data_collection 'Bruker SMART'
_computing_data_reduction 'Bruker SAINT'
_computing_structure_refinement 'SHELXL-97 (Sheldrick, 1997)'
_computing_structure_solution 'SHELXS-97 (Sheldrick, 1990)'
_diffrn_ambient_temperature 150(2)
_diffrn_measured_fraction_theta_full 0.960
_diffrn_measured_fraction_theta_max 0.884
_diffrn_measurement_device_type 'Bruker SMART APEX diffractometer'
_diffrn_measurement_method '\w rotation with narrow frames'
_diffrn_radiation_monochromator graphite
_diffrn_radiation_source 'fine-focus sealed tube'
_diffrn_radiation_type MoK\a
_diffrn_radiation_wavelength 0.71073
_diffrn_reflns_av_R_equivalents 0.0526
_diffrn_reflns_av_sigmaI/netI 0.0947
_diffrn_reflns_limit_h_max 11
_diffrn_reflns_limit_h_min -11
_diffrn_reflns_limit_k_max 14
_diffrn_reflns_limit_k_min -14
_diffrn_reflns_limit_l_max 20
_diffrn_reflns_limit_l_min -21
_diffrn_reflns_number 12859
_diffrn_reflns_theta_full 26.00
_diffrn_reflns_theta_max 28.50
_diffrn_reflns_theta_min 1.92
_exptl_absorpt_coefficient_mu 1.751
_exptl_absorpt_correction_T_max 0.9493
_exptl_absorpt_correction_T_min 0.6588
_exptl_absorpt_correction_type multi-scan
_exptl_crystal_colour orange
_exptl_crystal_density_diffrn 1.680
_exptl_crystal_density_method 'not measured'
_exptl_crystal_description plate
_exptl_crystal_F_000 792
_exptl_crystal_size_max 0.26
_exptl_crystal_size_mid 0.10
_exptl_crystal_size_min 0.03
_refine_diff_density_max 1.045
_refine_diff_density_min -1.726
_refine_diff_density_rms 0.227
_refine_ls_extinction_method none
_refine_ls_goodness_of_fit_ref 1.052
_refine_ls_hydrogen_treatment constr
_refine_ls_matrix_type full
_refine_ls_number_parameters 379
_refine_ls_number_reflns 6918
_refine_ls_number_restraints 0
_refine_ls_restrained_S_all 1.052
_refine_ls_R_factor_all 0.1181
_refine_ls_R_factor_gt 0.0943
_refine_ls_shift/su_max 0.000
_refine_ls_shift/su_mean 0.000
_refine_ls_structure_factor_coef Fsqd
_refine_ls_weighting_details 'calc w=1/[\s^2^(Fo^2^)+(0.1153P)^2^+23.3869P] where P=(Fo^2^+2Fc^2^)/3'
_refine_ls_weighting_scheme calc
_refine_ls_wR_factor_gt 0.2600
_refine_ls_wR_factor_ref 0.2787
_reflns_number_gt 5013
_reflns_number_total 6918
_reflns_threshold_expression I>2\s(I)
_cod_data_source_file c1cc13249k.txt
_cod_data_source_block str0734
_cod_original_cell_volume 1546.2(14)
_cod_original_sg_symbol_H-M P1bar
_cod_database_code 7106937

loop_
_symmetry_equiv_pos_as_xyz
'x, y, z'
'-x, -y, -z'

loop_
_atom_site_label
_atom_site_type_symbol
_atom_site_fract_x
_atom_site_fract_y
_atom_site_fract_z
_atom_site_U_iso_or_equiv
_atom_site_adp_type
_atom_site_occupancy
_atom_site_symmetry_multiplicity
_atom_site_calc_flag
_atom_site_refinement_flags
Fe1 Fe 0.96236(15) 0.75489(12) 0.27600(7) 0.0210(3) Uani 1 1 d .
Fe2 Fe 1.02441(15) 0.75027(12) 0.42629(7) 0.0210(3) Uani 1 1 d .
Fe3 Fe 0.93980(15) 0.73262(13) 0.57610(8) 0.0254(3) Uani 1 1 d .
P1 P 0.7852(3) 0.7072(2) 0.17239(14) 0.0234(5) Uani 1 1 d .
S1 S 0.8304(3) 0.8181(2) 0.37425(13) 0.0247(5) Uani 1 1 d .
S2 S 0.8856(3) 0.5792(2) 0.35165(14) 0.0249(5) Uani 1 1 d .
S3 S 1.1034(3) 0.9050(2) 0.51675(14) 0.0265(5) Uani 1 1 d .
S4 S 1.1145(3) 0.6519(2) 0.51945(13) 0.0252(5) Uani 1 1 d .
O1 O 1.1288(11) 1.0174(7) 0.2324(5) 0.051(2) Uani 1 1 d .
O2 O 1.1775(9) 0.6511(8) 0.1886(5) 0.046(2) Uani 1 1 d .
O3 O 1.3416(9) 0.8435(8) 0.3554(5) 0.046(2) Uani 1 1 d .
O4 O 0.6838(9) 0.8454(8) 0.5909(5) 0.048(2) Uani 1 1 d .
O5 O 0.7057(10) 0.4828(8) 0.6058(6) 0.053(2) Uani 1 1 d .
O6 O 1.0825(12) 0.7830(11) 0.7384(5) 0.066(3) Uani 1 1 d .
C1 C 1.0612(12) 0.9142(10) 0.2481(6) 0.033(2) Uani 1 1 d .
C2 C 1.0952(11) 0.6934(9) 0.2214(5) 0.0264(19) Uani 1 1 d .
C3 C 1.2091(13) 0.8051(10) 0.3751(6) 0.033(2) Uani 1 1 d .
C4 C 0.7839(11) 0.8025(10) 0.5833(6) 0.029(2) Uani 1 1 d .
C5 C 0.7970(14) 0.5782(12) 0.5936(8) 0.045(3) Uani 1 1 d .
C6 C 1.0224(13) 0.7631(12) 0.6756(7) 0.043(3) Uani 1 1 d .
C7 C 0.6460(11) 0.6819(9) 0.3840(6) 0.0271(19) Uani 1 1 d .
H7A H 0.5953 0.6878 0.4364 0.032 Uiso 1 1 calc R
H7B H 0.5690 0.6838 0.3404 0.032 Uiso 1 1 calc R
C8 C 0.6787(11) 0.5582(9) 0.3792(6) 0.029(2) Uani 1 1 d .
H8A H 0.6046 0.5024 0.3387 0.035 Uiso 1 1 calc R
H8B H 0.6562 0.5165 0.4323 0.035 Uiso 1 1 calc R
C9 C 1.3020(13) 0.9020(11) 0.5491(7) 0.039(2) Uani 1 1 d .
H9A H 1.3852 0.9536 0.5121 0.047 Uiso 1 1 calc R
H9B H 1.3273 0.9391 0.6042 0.047 Uiso 1 1 calc R
C10 C 1.3055(11) 0.7679(10) 0.5492(6) 0.031(2) Uani 1 1 d .
H10A H 1.3352 0.7483 0.6041 0.037 Uiso 1 1 calc R
H10B H 1.3898 0.7619 0.5117 0.037 Uiso 1 1 calc R
C11 C 0.8862(12) 0.7166(10) 0.0744(5) 0.029(2) Uani 1 1 d .
C12 C 0.9900(13) 0.8332(12) 0.0517(7) 0.040(3) Uani 1 1 d .
H12A H 1.0036 0.9043 0.0860 0.048 Uiso 1 1 calc R
C13 C 1.0745(16) 0.8483(17) -0.0200(8) 0.061(4) Uani 1 1 d .
H13A H 1.1446 0.9289 -0.0351 0.074 Uiso 1 1 calc R
C14 C 1.0556(18) 0.7458(18) -0.0684(7) 0.067(5) Uani 1 1 d .
H14A H 1.1154 0.7550 -0.1168 0.080 Uiso 1 1 calc R
C15 C 0.953(2) 0.6311(17) -0.0485(7) 0.063(4) Uani 1 1 d .
H15A H 0.9401 0.5607 -0.0833 0.076 Uiso 1 1 calc R
C16 C 0.8671(16) 0.6160(13) 0.0221(6) 0.046(3) Uani 1 1 d .
H16A H 0.7938 0.5355 0.0351 0.055 Uiso 1 1 calc R
C17 C 0.6568(12) 0.8028(10) 0.1519(6) 0.032(2) Uani 1 1 d .
C18 C 0.6422(13) 0.8918(9) 0.2064(6) 0.034(2) Uani 1 1 d .
H18A H 0.7010 0.9070 0.2561 0.041 Uiso 1 1 calc R
C19 C 0.5397(13) 0.9589(10) 0.1874(7) 0.037(2) Uani 1 1 d .
H19A H 0.5278 1.0193 0.2251 0.044 Uiso 1 1 calc R
C20 C 0.4560(14) 0.9401(11) 0.1160(7) 0.043(3) Uani 1 1 d .
H20A H 0.3853 0.9859 0.1048 0.051 Uiso 1 1 calc R
C21 C 0.4742(14) 0.8554(13) 0.0609(8) 0.050(3) Uani 1 1 d .
H21A H 0.4189 0.8450 0.0103 0.060 Uiso 1 1 calc R
C22 C 0.5721(13) 0.7841(11) 0.0772(7) 0.038(2) Uani 1 1 d .
H22A H 0.5820 0.7238 0.0389 0.045 Uiso 1 1 calc R
C23 C 0.6428(12) 0.5460(9) 0.1753(6) 0.029(2) Uani 1 1 d .
C24 C 0.4776(12) 0.5208(11) 0.1821(7) 0.038(2) Uani 1 1 d .
H24A H 0.4350 0.5877 0.1786 0.045 Uiso 1 1 calc R
C25 C 0.3736(15) 0.3982(12) 0.1939(8) 0.048(3) Uani 1 1 d .
H25A H 0.2613 0.3825 0.1996 0.058 Uiso 1 1 calc R
C26 C 0.4326(14) 0.3013(12) 0.1973(9) 0.051(3) Uani 1 1 d .
H26A H 0.3614 0.2182 0.2057 0.061 Uiso 1 1 calc R
C27 C 0.5994(16) 0.3236(11) 0.1884(8) 0.048(3) Uani 1 1 d .
H27A H 0.6407 0.2557 0.1877 0.058 Uiso 1 1 calc R
C28 C 0.7001(13) 0.4448(10) 0.1807(7) 0.036(2) Uani 1 1 d .
H28A H 0.8130 0.4608 0.1790 0.043 Uiso 1 1 calc R

loop_
_atom_site_aniso_label
_atom_site_aniso_U_11
_atom_site_aniso_U_22
_atom_site_aniso_U_33
_atom_site_aniso_U_23
_atom_site_aniso_U_13
_atom_site_aniso_U_12
Fe1 0.0218(6) 0.0277(7) 0.0169(6) 0.0010(5) 0.0005(5) 0.0127(5)
Fe2 0.0193(6) 0.0294(7) 0.0168(6) -0.0007(5) -0.0007(4) 0.0117(5)
Fe3 0.0225(7) 0.0376(8) 0.0194(6) 0.0001(5) 0.0010(5) 0.0144(6)
P1 0.0231(11) 0.0298(12) 0.0213(11) -0.0005(9) -0.0002(9) 0.0139(9)
S1 0.0238(11) 0.0319(12) 0.0224(11) -0.0032(8) -0.0015(8) 0.0147(9)
S2 0.0271(11) 0.0268(11) 0.0236(11) 0.0014(8) -0.0013(9) 0.0129(9)
S3 0.0223(11) 0.0314(12) 0.0262(11) -0.0028(9) -0.0015(8) 0.0097(9)
S4 0.0250(11) 0.0336(12) 0.0224(11) 0.0024(9) -0.0006(8) 0.0170(9)
O1 0.057(5) 0.035(4) 0.050(5) 0.011(4) 0.011(4) -0.001(4)
O2 0.038(4) 0.067(5) 0.047(5) -0.011(4) 0.000(4) 0.038(4)
O3 0.025(4) 0.069(6) 0.041(4) 0.007(4) 0.006(3) 0.012(4)
O4 0.034(4) 0.065(5) 0.053(5) -0.002(4) 0.010(4) 0.027(4)
O5 0.042(5) 0.050(5) 0.059(6) 0.006(4) 0.026(4) 0.006(4)
O6 0.067(6) 0.129(9) 0.019(4) -0.008(5) -0.009(4) 0.055(6)
C1 0.029(5) 0.036(6) 0.037(5) 0.001(4) -0.005(4) 0.015(4)
C2 0.031(5) 0.034(5) 0.020(4) -0.004(4) 0.004(4) 0.019(4)
C3 0.043(6) 0.036(5) 0.025(5) 0.008(4) 0.005(4) 0.017(5)
C4 0.019(4) 0.044(6) 0.024(5) 0.009(4) 0.001(3) 0.010(4)
C5 0.031(6) 0.052(7) 0.055(7) -0.002(6) 0.004(5) 0.019(5)
C6 0.029(5) 0.067(8) 0.034(6) -0.002(5) -0.002(4) 0.016(5)
C7 0.024(4) 0.036(5) 0.027(5) 0.005(4) 0.001(4) 0.017(4)
C8 0.023(4) 0.031(5) 0.028(5) 0.002(4) -0.002(4) 0.003(4)
C9 0.031(5) 0.047(6) 0.039(6) -0.006(5) -0.010(4) 0.014(5)
C10 0.025(5) 0.047(6) 0.021(4) -0.010(4) -0.001(4) 0.014(4)
C11 0.033(5) 0.049(6) 0.019(4) -0.001(4) 0.002(4) 0.032(5)
C12 0.033(6) 0.056(7) 0.032(6) 0.000(5) 0.011(4) 0.016(5)
C13 0.041(7) 0.106(12) 0.042(7) 0.023(8) 0.013(6) 0.029(7)
C14 0.068(9) 0.131(15) 0.021(6) 0.025(8) 0.013(6) 0.058(10)
C15 0.088(11) 0.098(12) 0.024(6) -0.010(7) 0.000(6) 0.058(10)
C16 0.060(8) 0.065(8) 0.023(5) -0.006(5) -0.003(5) 0.033(6)
C17 0.025(5) 0.038(5) 0.034(5) 0.002(4) -0.002(4) 0.014(4)
C18 0.043(6) 0.035(5) 0.033(5) 0.006(4) 0.006(4) 0.025(5)
C19 0.042(6) 0.044(6) 0.036(6) 0.013(5) 0.004(5) 0.029(5)
C20 0.042(6) 0.049(7) 0.050(7) 0.010(5) 0.007(5) 0.033(5)
C21 0.038(6) 0.065(8) 0.055(8) 0.016(6) -0.004(5) 0.027(6)
C22 0.037(6) 0.047(6) 0.038(6) 0.009(5) -0.002(5) 0.026(5)
C23 0.032(5) 0.035(5) 0.021(4) 0.000(4) -0.001(4) 0.012(4)
C24 0.025(5) 0.052(6) 0.037(6) 0.002(5) 0.003(4) 0.014(5)
C25 0.036(6) 0.056(7) 0.055(8) 0.001(6) -0.005(5) 0.017(6)
C26 0.033(6) 0.039(6) 0.074(9) 0.010(6) -0.001(6) 0.002(5)
C27 0.057(8) 0.033(6) 0.052(7) -0.004(5) 0.006(6) 0.013(5)
C28 0.030(5) 0.034(5) 0.040(6) -0.011(4) 0.000(4) 0.008(4)

loop_
_atom_type_symbol
_atom_type_description
_atom_type_scat_dispersion_real
_atom_type_scat_dispersion_imag
_atom_type_scat_source
C C 0.0033 0.0016 'International Tables Vol C Tables 4.2.6.8 and 6.1.1.4'
H H 0.0000 0.0000 'International Tables Vol C Tables 4.2.6.8 and 6.1.1.4'
O O 0.0106 0.0060 'International Tables Vol C Tables 4.2.6.8 and 6.1.1.4'
P P 0.1023 0.0942 'International Tables Vol C Tables 4.2.6.8 and 6.1.1.4'
S S 0.1246 0.1234 'International Tables Vol C Tables 4.2.6.8 and 6.1.1.4'
Fe Fe 0.3463 0.8444 'International Tables Vol C Tables 4.2.6.8 and 6.1.1.4'

loop_
_geom_angle_atom_site_label_1
_geom_angle_atom_site_label_2
_geom_angle_atom_site_label_3
_geom_angle
C1 Fe1 C2 95.1(5)
C1 Fe1 P1 95.9(3)
C2 Fe1 P1 90.9(3)
C1 Fe1 S1 90.5(4)
C2 Fe1 S1 164.0(3)
P1 Fe1 S1 103.41(10)
C1 Fe1 S2 159.9(3)
C2 Fe1 S2 89.4(3)
P1 Fe1 S2 103.66(10)
S1 Fe1 S2 80.40(10)
C1 Fe1 Fe2 104.5(3)
C2 Fe1 Fe2 108.3(3)
P1 Fe1 Fe2 150.27(9)
S1 Fe1 Fe2 55.77(7)
S2 Fe1 Fe2 55.59(7)
C3 Fe2 S4 94.4(3)
C3 Fe2 S3 92.3(4)
S4 Fe2 S3 81.83(10)
C3 Fe2 S2 102.1(4)
S4 Fe2 S2 97.35(10)
S3 Fe2 S2 165.54(10)
C3 Fe2 S1 114.1(3)
S4 Fe2 S1 151.29(10)
S3 Fe2 S1 93.42(10)
S2 Fe2 S1 80.33(9)
C3 Fe2 Fe1 72.1(3)
S4 Fe2 Fe1 144.25(9)
S3 Fe2 Fe1 130.31(9)
S2 Fe2 Fe1 55.80(7)
S1 Fe2 Fe1 55.45(7)
C3 Fe2 Fe3 135.1(3)
S4 Fe2 Fe3 55.10(7)
S3 Fe2 Fe3 54.98(8)
S2 Fe2 Fe3 112.85(9)
S1 Fe2 Fe3 99.15(8)
Fe1 Fe2 Fe3 151.83(7)
C6 Fe3 C4 100.1(5)
C6 Fe3 C5 97.7(6)
C4 Fe3 C5 91.3(5)
C6 Fe3 S3 98.4(4)
C4 Fe3 S3 90.9(3)
C5 Fe3 S3 163.2(4)
C6 Fe3 S4 100.0(4)
C4 Fe3 S4 159.1(3)
C5 Fe3 S4 91.9(4)
S3 Fe3 S4 80.34(10)
C6 Fe3 Fe2 141.5(4)
C4 Fe3 Fe2 105.9(3)
C5 Fe3 Fe2 109.5(4)
S3 Fe3 Fe2 53.98(7)
S4 Fe3 Fe2 53.65(7)
C23 P1 C17 103.8(5)
C23 P1 C11 104.6(5)
C17 P1 C11 100.5(4)
C23 P1 Fe1 113.4(3)
C17 P1 Fe1 120.9(3)
C11 P1 Fe1 111.8(3)
C7 S1 Fe1 102.5(3)
C7 S1 Fe2 103.6(3)
Fe1 S1 Fe2 68.79(8)
C8 S2 Fe2 101.8(3)
C8 S2 Fe1 104.8(3)
Fe2 S2 Fe1 68.61(9)
C9 S3 Fe2 103.0(4)
C9 S3 Fe3 101.3(4)
Fe2 S3 Fe3 71.05(9)
C10 S4 Fe2 102.7(4)
C10 S4 Fe3 101.3(3)
Fe2 S4 Fe3 71.26(8)
O1 C1 Fe1 177.6(10)
O2 C2 Fe1 177.6(9)
O3 C3 Fe2 167.7(9)
O4 C4 Fe3 177.4(9)
O5 C5 Fe3 178.3(11)
O6 C6 Fe3 176.8(10)
C8 C7 S1 112.2(6)
C7 C8 S2 112.4(6)
C10 C9 S3 110.8(7)
C9 C10 S4 113.1(7)
C16 C11 C12 117.6(10)
C16 C11 P1 125.0(9)
C12 C11 P1 117.5(7)
C11 C12 C13 121.3(12)
C14 C13 C12 119.0(14)
C15 C14 C13 121.0(12)
C14 C15 C16 120.2(13)
C15 C16 C11 120.9(13)
C18 C17 C22 119.8(9)
C18 C17 P1 122.1(8)
C22 C17 P1 118.1(8)
C17 C18 C19 118.9(10)
C20 C19 C18 121.6(10)
C19 C20 C21 119.7(10)
C20 C21 C22 121.2(12)
C21 C22 C17 118.8(11)
C24 C23 C28 117.7(10)
C24 C23 P1 122.0(8)
C28 C23 P1 119.9(8)
C23 C24 C25 120.8(11)
C26 C25 C24 120.2(11)
C25 C26 C27 120.3(11)
C28 C27 C26 118.6(11)
C27 C28 C23 122.3(10)

loop_
_geom_bond_atom_site_label_1
_geom_bond_atom_site_label_2
_geom_bond_distance
Fe1 C1 1.782(11)
Fe1 C2 1.791(8)
Fe1 P1 2.244(3)
Fe1 S1 2.249(3)
Fe1 S2 2.261(3)
Fe1 Fe2 2.546(2)
Fe2 C3 1.762(11)
Fe2 S4 2.198(3)
Fe2 S3 2.210(3)
Fe2 S2 2.256(3)
Fe2 S1 2.258(3)
Fe2 Fe3 2.584(2)
Fe3 C6 1.776(12)
Fe3 C4 1.799(10)
Fe3 C5 1.802(13)
Fe3 S3 2.238(3)
Fe3 S4 2.238(3)
P1 C23 1.832(10)
P1 C17 1.834(10)
P1 C11 1.842(9)
S1 C7 1.834(10)
S2 C8 1.819(10)
S3 C9 1.834(11)
S4 C10 1.812(10)
O1 C1 1.149(13)
O2 C2 1.130(11)
O3 C3 1.151(13)
O4 C4 1.145(12)
O5 C5 1.128(14)
O6 C6 1.147(14)
C7 C8 1.516(13)
C9 C10 1.522(15)
C11 C16 1.383(15)
C11 C12 1.384(16)
C12 C13 1.388(16)
C13 C14 1.36(2)
C14 C15 1.35(2)
C15 C16 1.377(18)
C17 C18 1.381(14)
C17 C22 1.415(15)
C18 C19 1.392(13)
C19 C20 1.363(16)
C20 C21 1.363(18)
C21 C22 1.386(14)
C23 C24 1.391(14)
C23 C28 1.395(14)
C24 C25 1.396(17)
C25 C26 1.357(17)
C26 C27 1.414(17)
C27 C28 1.366(16)

loop_
_geom_torsion_atom_site_label_1
_geom_torsion_atom_site_label_2
_geom_torsion_atom_site_label_3
_geom_torsion_atom_site_label_4
_geom_torsion
C1 Fe1 Fe2 C3 -57.6(5)
C2 Fe1 Fe2 C3 42.9(5)
P1 Fe1 Fe2 C3 170.6(4)
S1 Fe1 Fe2 C3 -138.1(4)
S2 Fe1 Fe2 C3 119.1(4)
C1 Fe1 Fe2 S4 -129.5(4)
C2 Fe1 Fe2 S4 -29.0(4)
P1 Fe1 Fe2 S4 98.7(2)
S1 Fe1 Fe2 S4 150.01(17)
S2 Fe1 Fe2 S4 47.22(16)
C1 Fe1 Fe2 S3 19.8(4)
C2 Fe1 Fe2 S3 120.3(3)
P1 Fe1 Fe2 S3 -111.97(19)
S1 Fe1 Fe2 S3 -60.70(13)
S2 Fe1 Fe2 S3 -163.50(13)
C1 Fe1 Fe2 S2 -176.7(3)
C2 Fe1 Fe2 S2 -76.2(3)
P1 Fe1 Fe2 S2 51.53(18)
S1 Fe1 Fe2 S2 102.80(11)
C1 Fe1 Fe2 S1 80.5(3)
C2 Fe1 Fe2 S1 -179.0(3)
P1 Fe1 Fe2 S1 -51.27(18)
S2 Fe1 Fe2 S1 -102.80(11)
C1 Fe1 Fe2 Fe3 109.2(4)
C2 Fe1 Fe2 Fe3 -150.3(4)
P1 Fe1 Fe2 Fe3 -22.6(3)
S1 Fe1 Fe2 Fe3 28.72(15)
S2 Fe1 Fe2 Fe3 -74.08(16)
C3 Fe2 Fe3 C6 -0.7(8)
S4 Fe2 Fe3 C6 54.7(7)
S3 Fe2 Fe3 C6 -51.4(7)
S2 Fe2 Fe3 C6 137.5(7)
S1 Fe2 Fe3 C6 -139.2(7)
Fe1 Fe2 Fe3 C6 -162.8(7)
C3 Fe2 Fe3 C4 129.8(6)
S4 Fe2 Fe3 C4 -174.7(4)
S3 Fe2 Fe3 C4 79.2(4)
S2 Fe2 Fe3 C4 -91.9(4)
S1 Fe2 Fe3 C4 -8.6(4)
Fe1 Fe2 Fe3 C4 -32.2(4)
C3 Fe2 Fe3 C5 -132.9(6)
S4 Fe2 Fe3 C5 -77.5(4)
S3 Fe2 Fe3 C5 176.4(4)
S2 Fe2 Fe3 C5 5.3(4)
S1 Fe2 Fe3 C5 88.6(4)
Fe1 Fe2 Fe3 C5 65.0(4)
C3 Fe2 Fe3 S3 50.7(5)
S4 Fe2 Fe3 S3 106.11(12)
S2 Fe2 Fe3 S3 -171.05(11)
S1 Fe2 Fe3 S3 -87.76(11)
Fe1 Fe2 Fe3 S3 -111.39(16)
C3 Fe2 Fe3 S4 -55.4(5)
S3 Fe2 Fe3 S4 -106.11(12)
S2 Fe2 Fe3 S4 82.84(12)
S1 Fe2 Fe3 S4 166.13(11)
Fe1 Fe2 Fe3 S4 142.50(17)
C1 Fe1 P1 C23 -177.8(5)
C2 Fe1 P1 C23 86.9(5)
S1 Fe1 P1 C23 -85.9(4)
S2 Fe1 P1 C23 -2.7(4)
Fe2 Fe1 P1 C23 -44.4(4)
C1 Fe1 P1 C17 -53.7(5)
C2 Fe1 P1 C17 -148.9(5)
S1 Fe1 P1 C17 38.3(4)
S2 Fe1 P1 C17 121.5(4)
Fe2 Fe1 P1 C17 79.8(4)
C1 Fe1 P1 C11 64.2(5)
C2 Fe1 P1 C11 -31.0(5)
S1 Fe1 P1 C11 156.2(4)
S2 Fe1 P1 C11 -120.7(4)
Fe2 Fe1 P1 C11 -162.3(4)
C1 Fe1 S1 C7 152.8(4)
C2 Fe1 S1 C7 -96.5(12)
P1 Fe1 S1 C7 56.6(3)
S2 Fe1 S1 C7 -45.3(3)
Fe2 Fe1 S1 C7 -100.0(3)
C1 Fe1 S1 Fe2 -107.3(3)
C2 Fe1 S1 Fe2 3.5(12)
P1 Fe1 S1 Fe2 156.56(9)
S2 Fe1 S1 Fe2 54.68(8)
C3 Fe2 S1 C7 142.5(5)
S4 Fe2 S1 C7 -44.2(4)
S3 Fe2 S1 C7 -123.4(3)
S2 Fe2 S1 C7 43.5(3)
Fe1 Fe2 S1 C7 98.4(3)
Fe3 Fe2 S1 C7 -68.4(3)
C3 Fe2 S1 Fe1 44.1(4)
S4 Fe2 S1 Fe1 -142.6(2)
S3 Fe2 S1 Fe1 138.23(9)
S2 Fe2 S1 Fe1 -54.90(8)
Fe3 Fe2 S1 Fe1 -166.71(7)
C3 Fe2 S2 C8 -159.6(5)
S4 Fe2 S2 C8 104.2(3)
S3 Fe2 S2 C8 18.4(6)
S1 Fe2 S2 C8 -46.8(3)
Fe1 Fe2 S2 C8 -101.4(3)
Fe3 Fe2 S2 C8 49.1(3)
C3 Fe2 S2 Fe1 -58.2(3)
S4 Fe2 S2 Fe1 -154.39(9)
S3 Fe2 S2 Fe1 119.8(4)
S1 Fe2 S2 Fe1 54.56(8)
Fe3 Fe2 S2 Fe1 150.48(7)
C1 Fe1 S2 C8 106.5(10)
C2 Fe1 S2 C8 -150.1(5)
P1 Fe1 S2 C8 -59.3(3)
S1 Fe1 S2 C8 42.3(3)
Fe2 Fe1 S2 C8 97.2(3)
C1 Fe1 S2 Fe2 9.3(10)
C2 Fe1 S2 Fe2 112.8(3)
P1 Fe1 S2 Fe2 -156.45(9)
S1 Fe1 S2 Fe2 -54.85(8)
C3 Fe2 S3 C9 -49.2(5)
S4 Fe2 S3 C9 44.9(4)
S2 Fe2 S3 C9 132.7(5)
S1 Fe2 S3 C9 -163.5(4)
Fe1 Fe2 S3 C9 -117.5(4)
Fe3 Fe2 S3 C9 97.7(4)
C3 Fe2 S3 Fe3 -146.9(3)
S4 Fe2 S3 Fe3 -52.75(9)
S2 Fe2 S3 Fe3 35.0(4)
S1 Fe2 S3 Fe3 98.78(9)
Fe1 Fe2 S3 Fe3 144.79(9)
C6 Fe3 S3 C9 50.5(5)
C4 Fe3 S3 C9 150.8(5)
C5 Fe3 S3 C9 -111.9(13)
S4 Fe3 S3 C9 -48.3(4)
Fe2 Fe3 S3 C9 -100.1(4)
C6 Fe3 S3 Fe2 150.5(4)
C4 Fe3 S3 Fe2 -109.2(3)
C5 Fe3 S3 Fe2 -11.9(13)
S4 Fe3 S3 Fe2 51.71(8)
C3 Fe2 S4 C10 46.6(5)
S3 Fe2 S4 C10 -45.2(3)
S2 Fe2 S4 C10 149.4(3)
S1 Fe2 S4 C10 -127.3(4)
Fe1 Fe2 S4 C10 111.7(3)
Fe3 Fe2 S4 C10 -97.8(3)
C3 Fe2 S4 Fe3 144.4(4)
S3 Fe2 S4 Fe3 52.64(9)
S2 Fe2 S4 Fe3 -112.79(9)
S1 Fe2 S4 Fe3 -29.5(2)
Fe1 Fe2 S4 Fe3 -150.53(13)
C6 Fe3 S4 C10 -49.2(5)
C4 Fe3 S4 C10 114.0(10)
C5 Fe3 S4 C10 -147.3(5)
S3 Fe3 S4 C10 47.7(4)
Fe2 Fe3 S4 C10 99.7(4)
C6 Fe3 S4 Fe2 -148.9(4)
C4 Fe3 S4 Fe2 14.3(9)
C5 Fe3 S4 Fe2 112.9(4)
S3 Fe3 S4 Fe2 -52.02(8)
C2 Fe1 C1 O1 -84(25)
P1 Fe1 C1 O1 -176(100)
S1 Fe1 C1 O1 81(25)
S2 Fe1 C1 O1 18(25)
Fe2 Fe1 C1 O1 26(25)
C1 Fe1 C2 O2 158(22)
P1 Fe1 C2 O2 -106(22)
S1 Fe1 C2 O2 48(23)
S2 Fe1 C2 O2 -2(22)
Fe2 Fe1 C2 O2 51(22)
S4 Fe2 C3 O3 -38(5)
S3 Fe2 C3 O3 44(5)
S2 Fe2 C3 O3 -136(4)
S1 Fe2 C3 O3 139(4)
Fe1 Fe2 C3 O3 176(5)
Fe3 Fe2 C3 O3 5(5)
C6 Fe3 C4 O4 -35(21)
C5 Fe3 C4 O4 63(21)
S3 Fe3 C4 O4 -134(21)
S4 Fe3 C4 O4 161(21)
Fe2 Fe3 C4 O4 173(21)
C6 Fe3 C5 O5 62(44)
C4 Fe3 C5 O5 -38(44)
S3 Fe3 C5 O5 -135(43)
S4 Fe3 C5 O5 163(44)
Fe2 Fe3 C5 O5 -145(44)
C4 Fe3 C6 O6 -151(23)
C5 Fe3 C6 O6 117(23)
S3 Fe3 C6 O6 -58(23)
S4 Fe3 C6 O6 23(23)
Fe2 Fe3 C6 O6 -18(24)
Fe1 S1 C7 C8 41.0(7)
Fe2 S1 C7 C8 -29.8(7)
S1 C7 C8 S2 -7.8(9)
Fe2 S2 C8 C7 42.0(7)
Fe1 S2 C8 C7 -28.7(7)
Fe2 S3 C9 C10 -34.4(8)
Fe3 S3 C9 C10 38.6(8)
S3 C9 C10 S4 -1.0(10)
Fe2 S4 C10 C9 36.1(8)
Fe3 S4 C10 C9 -37.0(8)
C23 P1 C11 C16 -7.0(10)
C17 P1 C11 C16 -114.4(9)
Fe1 P1 C11 C16 116.0(9)
C23 P1 C11 C12 173.5(8)
C17 P1 C11 C12 66.1(9)
Fe1 P1 C11 C12 -63.4(8)
C16 C11 C12 C13 -1.3(16)
P1 C11 C12 C13 178.2(9)
C11 C12 C13 C14 -0.6(19)
C12 C13 C14 C15 2(2)
C13 C14 C15 C16 -1(2)
C14 C15 C16 C11 -1(2)
C12 C11 C16 C15 2.2(17)
P1 C11 C16 C15 -177.2(10)
C23 P1 C17 C18 116.5(9)
C11 P1 C17 C18 -135.5(9)
Fe1 P1 C17 C18 -12.1(10)
C23 P1 C17 C22 -64.0(9)
C11 P1 C17 C22 44.0(9)
Fe1 P1 C17 C22 167.4(7)
C22 C17 C18 C19 1.9(16)
P1 C17 C18 C19 -178.6(8)
C17 C18 C19 C20 -1.0(17)
C18 C19 C20 C21 -1.1(18)
C19 C20 C21 C22 2.4(19)
C20 C21 C22 C17 -1.5(18)
C18 C17 C22 C21 -0.7(16)
P1 C17 C22 C21 179.8(9)
C17 P1 C23 C24 -15.1(10)
C11 P1 C23 C24 -120.0(9)
Fe1 P1 C23 C24 118.0(8)
C17 P1 C23 C28 172.7(8)
C11 P1 C23 C28 67.8(9)
Fe1 P1 C23 C28 -54.2(9)
C28 C23 C24 C25 0.1(16)
P1 C23 C24 C25 -172.3(9)
C23 C24 C25 C26 -1.4(19)
C24 C25 C26 C27 0(2)
C25 C26 C27 C28 3(2)
C26 C27 C28 C23 -4.9(18)
C24 C23 C28 C27 3.1(16)
P1 C23 C28 C27 175.7(9)
